data_4083575
loop_
_publ_author_name
'Saxena, Priya'
'Thirupathi, Natesan'
'Nethaji, Munirathinam'

_publ_contact_author 'Thirupathi N.'
_publ_section_title
;
 Mono- and Dialkyne Insertion Reactions of
 CyclopalladatedN,N&#x2032;,N&#x2033;-Triarylguanidines
 [\k2(C,N)Pd(\m-Br)]2andcis-/trans-[\k2(C,N)Pd(Lewis Base)Br]. Scaffolds
 for Enlarged, Rearranged, and Zwitterionic Palladacycles through Ring
 Contraction cum Amine--Imine Tautomerization
;
_journal_issue 12
_journal_name_full Organometallics
_journal_page_first 3182
_journal_paper_doi 10.1021/om500423q
_journal_volume 33
_journal_year 2014
_chemical_formula_moiety 'C44 H42 Br N3 O4 Pd'
_chemical_formula_sum 'C44 H42 Br N3 O4 Pd'
_chemical_formula_weight 863.12
_chemical_name_systematic
;
 ?
;
_space_group_IT_number 2
_symmetry_cell_setting triclinic
_symmetry_space_group_name_Hall '-P 1'
_symmetry_space_group_name_H-M 'P -1'
_atom_sites_solution_hydrogens geom
_atom_sites_solution_primary direct
_atom_sites_solution_secondary difmap
_audit_creation_method SHELXL-97
_cell_angle_alpha 109.464(4)
_cell_angle_beta 104.639(3)
_cell_angle_gamma 95.510(3)
_cell_formula_units_Z 2
_cell_length_a 10.5265(4)
_cell_length_b 13.9731(6)
_cell_length_c 14.8358(5)
_cell_measurement_temperature 298(2)
_cell_measurement_theta_max 26.37
_cell_measurement_theta_min 2.87
_cell_volume 1951.43(15)
_computing_cell_refinement 'CrysAlisPro, Oxford Diffraction Ltd.'
_computing_data_collection 'CrysAlisPro, Oxford Diffraction Ltd.'
_computing_data_reduction 'CrysAlisPro, Oxford Diffraction Ltd.'
_computing_molecular_graphics 'OLEX 2-2.1'
_computing_publication_material 'WINGX V1.80.01'
_computing_structure_refinement 'SHELXL-97 (Sheldrick, 2008)'
_computing_structure_solution SIR-92
_diffrn_ambient_temperature 298(2)
_diffrn_detector_area_resol_mean 0.3703
_diffrn_measured_fraction_theta_full 0.998
_diffrn_measured_fraction_theta_max 0.998
_diffrn_measurement_device_type 'Sapphire-3 CCD detector'
_diffrn_measurement_method 'OMEGA SCAN'
_diffrn_radiation_monochromator graphite
_diffrn_radiation_source 'fine-focus sealed tube'
_diffrn_radiation_type MoK\a
_diffrn_radiation_wavelength 0.71073
_diffrn_reflns_av_R_equivalents 0.0585
_diffrn_reflns_av_sigmaI/netI 0.0472
_diffrn_reflns_limit_h_max 13
_diffrn_reflns_limit_h_min -13
_diffrn_reflns_limit_k_max 17
_diffrn_reflns_limit_k_min -17
_diffrn_reflns_limit_l_max 18
_diffrn_reflns_limit_l_min -18
_diffrn_reflns_number 27175
_diffrn_reflns_theta_full 26.37
_diffrn_reflns_theta_max 26.37
_diffrn_reflns_theta_min 2.87
_exptl_absorpt_coefficient_mu 1.546
_exptl_absorpt_correction_T_max 0.7273
_exptl_absorpt_correction_T_min 0.6986
_exptl_absorpt_correction_type empirical
_exptl_absorpt_process_details 'CrysAlisPro 1.171.34.40 (2006)'
_exptl_crystal_colour YELLOW
_exptl_crystal_density_diffrn 1.469
_exptl_crystal_density_method 'not measured'
_exptl_crystal_description IRREGULAR
_exptl_crystal_F_000 880
_exptl_crystal_size_max 0.25
_exptl_crystal_size_mid 0.24
_exptl_crystal_size_min 0.22
_refine_diff_density_max 0.583
_refine_diff_density_min -0.636
_refine_diff_density_rms 0.063
_refine_ls_extinction_method none
_refine_ls_goodness_of_fit_ref 1.001
_refine_ls_hydrogen_treatment constr
_refine_ls_matrix_type full
_refine_ls_number_parameters 483
_refine_ls_number_reflns 7965
_refine_ls_number_restraints 0
_refine_ls_restrained_S_all 1.001
_refine_ls_R_factor_all 0.0461
_refine_ls_R_factor_gt 0.0363
_refine_ls_shift/su_max 0.009
_refine_ls_shift/su_mean 0.000
_refine_ls_structure_factor_coef Fsqd
_refine_ls_weighting_details 'calc w=1/[\s^2^(Fo^2^)+(0.0457P)^2^+0.7117P] where P=(Fo^2^+2Fc^2^)/3'
_refine_ls_weighting_scheme calc
_refine_ls_wR_factor_gt 0.0895
_refine_ls_wR_factor_ref 0.0947
_reflns_number_gt 6759
_reflns_number_total 7965
_reflns_threshold_expression >2\s(I)
_cod_data_source_file om500423q_si_002.cif
_cod_data_source_block 1g
_cod_depositor_comments
;
The following automatic conversions were performed:

'_symmetry_cell_setting' value 'TRICLINIC' changed to 'triclinic'
according to
/usr/data/users/saulius/crontab/automatic-downloads/rss-feeds/ACS/lib/dictionaries/cif_core.dic
dictionary named 'cif_core.dic' version 2.4.2 from
2011-04-26.

'_exptl_absorpt_correction_type' value 'EMPIRICAL'
changed to 'empirical' according to
/usr/data/users/saulius/crontab/automatic-downloads/rss-feeds/ACS/lib/dictionaries/cif_core.dic
dictionary named 'cif_core.dic' version 2.4.2 from 2011-04-26.

Automatic conversion script
Id: cif_fix_values 2281 2013-09-26 08:29:07Z andrius 

 Adding full bibliography for 4083571--4083582.cif.
;
_cod_original_cell_volume 1951.42(13)
_cod_original_sg_symbol_H-M P-1
_cod_database_code 4083575

loop_
_symmetry_equiv_pos_as_xyz
'x, y, z'
'-x, -y, -z'

loop_
_atom_site_label
_atom_site_type_symbol
_atom_site_fract_x
_atom_site_fract_y
_atom_site_fract_z
_atom_site_U_iso_or_equiv
_atom_site_adp_type
_atom_site_occupancy
_atom_site_symmetry_multiplicity
_atom_site_calc_flag
_atom_site_refinement_flags
Pd1 Pd 0.797910(19) 0.363208(15) 0.734001(15) 0.03290(8) Uani 1 1 d .
Br1 Br 0.67135(3) 0.34656(3) 0.84602(2) 0.05383(11) Uani 1 1 d .
O1 O 0.9221(3) 0.18701(16) 0.51744(16) 0.0588(6) Uani 1 1 d .
O2 O 0.9935(2) 0.19966(16) 0.67646(15) 0.0521(5) Uani 1 1 d .
O3 O 0.5327(2) 0.21841(19) 0.38499(16) 0.0584(6) Uani 1 1 d .
O4 O 0.7272(2) 0.30638(17) 0.39440(15) 0.0517(5) Uani 1 1 d .
N1 N 0.9550(2) 0.49445(16) 0.83679(16) 0.0361(5) Uani 1 1 d .
N2 N 0.8399(3) 0.58551(18) 0.93738(19) 0.0476(6) Uani 1 1 d .
H2 H 0.8336 0.5346 0.9574 0.057 Uiso 1 1 calc R
N3 N 0.9796(2) 0.67387(17) 0.87840(17) 0.0421(6) Uani 1 1 d .
H3 H 0.9770 0.6721 0.8195 0.051 Uiso 1 1 calc R
C1 C 0.9264(3) 0.5845(2) 0.8844(2) 0.0385(6) Uani 1 1 d .
C2 C 0.7571(3) 0.6576(2) 0.9656(2) 0.0430(7) Uani 1 1 d .
C3 C 0.7100(4) 0.6584(3) 1.0443(3) 0.0612(9) Uani 1 1 d .
H3A H 0.7360 0.6148 1.0782 0.073 Uiso 1 1 calc R
C4 C 0.6247(4) 0.7229(3) 1.0736(3) 0.0659(10) Uani 1 1 d .
H4 H 0.5934 0.7212 1.1264 0.079 Uiso 1 1 calc R
C5 C 0.5851(3) 0.7890(3) 1.0271(3) 0.0567(9) Uani 1 1 d .
C6 C 0.6315(3) 0.7868(3) 0.9477(3) 0.0601(9) Uani 1 1 d .
H6 H 0.6052 0.8308 0.9142 0.072 Uiso 1 1 calc R
C7 C 0.7159(3) 0.7216(3) 0.9156(3) 0.0534(8) Uani 1 1 d .
H7 H 0.7442 0.7212 0.8610 0.064 Uiso 1 1 calc R
C8 C 0.4919(5) 0.8601(3) 1.0605(4) 0.0890(14) Uani 1 1 d .
H8A H 0.5161 0.9247 1.0536 0.134 Uiso 1 1 calc R
H8B H 0.4994 0.8723 1.1294 0.134 Uiso 1 1 calc R
H8C H 0.4014 0.8282 1.0196 0.134 Uiso 1 1 calc R
C9 C 1.0390(3) 0.7699(2) 0.9593(2) 0.0401(6) Uani 1 1 d .
C10 C 1.0686(3) 0.7790(3) 1.0581(2) 0.0542(8) Uani 1 1 d .
H10 H 1.0450 0.7221 1.0739 0.065 Uiso 1 1 calc R
C11 C 1.1328(4) 0.8723(3) 1.1331(3) 0.0653(10) Uani 1 1 d .
H11 H 1.1514 0.8777 1.1995 0.078 Uiso 1 1 calc R
C12 C 1.1705(4) 0.9576(3) 1.1134(3) 0.0658(10) Uani 1 1 d .
C13 C 1.1408(4) 0.9486(3) 1.0154(3) 0.0698(11) Uani 1 1 d .
H13 H 1.1655 1.0058 1.0003 0.084 Uiso 1 1 calc R
C14 C 1.0741(4) 0.8553(2) 0.9381(3) 0.0573(9) Uani 1 1 d .
H14 H 1.0531 0.8507 0.8718 0.069 Uiso 1 1 calc R
C15 C 1.2429(5) 1.0593(3) 1.1991(4) 0.1057(17) Uani 1 1 d .
H15A H 1.2354 1.0558 1.2611 0.159 Uiso 1 1 calc R
H15B H 1.2032 1.1149 1.1875 0.159 Uiso 1 1 calc R
H15C H 1.3357 1.0715 1.2027 0.159 Uiso 1 1 calc R
C16 C 1.0728(3) 0.4928(2) 0.80746(19) 0.0330(6) Uani 1 1 d .
C17 C 1.0675(2) 0.41872(19) 0.71506(19) 0.0320(6) Uani 1 1 d .
C18 C 1.1823(3) 0.4107(2) 0.6858(2) 0.0400(6) Uani 1 1 d .
H18 H 1.1775 0.3601 0.6248 0.048 Uiso 1 1 calc R
C19 C 1.3043(3) 0.4762(2) 0.7451(2) 0.0442(7) Uani 1 1 d .
C20 C 1.3087(3) 0.5474(2) 0.8381(2) 0.0449(7) Uani 1 1 d .
H20 H 1.3899 0.5903 0.8805 0.054 Uiso 1 1 calc R
C21 C 1.1966(3) 0.5559(2) 0.8688(2) 0.0410(7) Uani 1 1 d .
H21 H 1.2030 0.6043 0.9313 0.049 Uiso 1 1 calc R
C22 C 1.4244(3) 0.4721(3) 0.7079(3) 0.0703(11) Uani 1 1 d .
H22A H 1.4480 0.4054 0.6972 0.105 Uiso 1 1 calc R
H22B H 1.4982 0.5249 0.7568 0.105 Uiso 1 1 calc R
H22C H 1.4038 0.4835 0.6459 0.105 Uiso 1 1 calc R
C23 C 0.9366(3) 0.3489(2) 0.64800(19) 0.0332(6) Uani 1 1 d .
C24 C 0.9469(3) 0.2355(2) 0.6051(2) 0.0363(6) Uani 1 1 d .
C25 C 1.0145(4) 0.0939(3) 0.6439(3) 0.0678(10) Uani 1 1 d .
H25A H 1.0517 0.0807 0.5883 0.081 Uiso 1 1 calc R
H25B H 0.9296 0.0461 0.6210 0.081 Uiso 1 1 calc R
C26 C 1.1065(6) 0.0776(4) 0.7271(4) 0.1094(18) Uani 1 1 d .
H26A H 1.1946 0.1161 0.7419 0.164 Uiso 1 1 calc R
H26B H 1.1088 0.0052 0.7088 0.164 Uiso 1 1 calc R
H26C H 1.0763 0.1007 0.7853 0.164 Uiso 1 1 calc R
C27 C 0.8276(3) 0.3826(2) 0.60173(19) 0.0333(6) Uani 1 1 d .
C28 C 0.8286(3) 0.4911(2) 0.6055(2) 0.0364(6) Uani 1 1 d .
C29 C 0.9382(3) 0.5494(2) 0.5999(2) 0.0420(7) Uani 1 1 d .
H29 H 1.0146 0.5221 0.5960 0.050 Uiso 1 1 calc R
C30 C 0.9343(3) 0.6487(3) 0.6002(2) 0.0551(8) Uani 1 1 d .
H30 H 1.0069 0.6864 0.5936 0.066 Uiso 1 1 calc R
C31 C 0.8255(4) 0.6912(3) 0.6102(3) 0.0608(9) Uani 1 1 d .
H31 H 0.8246 0.7583 0.6119 0.073 Uiso 1 1 calc R
C32 C 0.7167(4) 0.6352(3) 0.6178(3) 0.0659(10) Uani 1 1 d .
H32 H 0.6428 0.6648 0.6257 0.079 Uiso 1 1 calc R
C33 C 0.7171(3) 0.5351(3) 0.6138(3) 0.0520(8) Uani 1 1 d .
H33 H 0.6420 0.4966 0.6166 0.062 Uiso 1 1 calc R
C34 C 0.6996(3) 0.3032(2) 0.5437(2) 0.0352(6) Uani 1 1 d .
C35 C 0.6408(3) 0.2703(2) 0.4340(2) 0.0386(6) Uani 1 1 d .
C36 C 0.6883(4) 0.2721(3) 0.2861(3) 0.0686(11) Uani 1 1 d .
H36A H 0.7411 0.3184 0.2671 0.082 Uiso 1 1 calc R
H36B H 0.5948 0.2748 0.2608 0.082 Uiso 1 1 calc R
C37 C 0.7081(5) 0.1644(4) 0.2399(3) 0.0982(15) Uani 1 1 d .
H37A H 0.7978 0.1595 0.2709 0.147 Uiso 1 1 calc R
H37B H 0.6939 0.1474 0.1694 0.147 Uiso 1 1 calc R
H37C H 0.6455 0.1170 0.2495 0.147 Uiso 1 1 calc R
C38 C 0.6624(3) 0.2667(2) 0.6072(2) 0.0355(6) Uani 1 1 d .
C39 C 0.5481(3) 0.1892(2) 0.5952(2) 0.0399(6) Uani 1 1 d .
C40 C 0.4187(3) 0.1912(3) 0.5466(3) 0.0527(8) Uani 1 1 d .
H40 H 0.4027 0.2429 0.5212 0.063 Uiso 1 1 calc R
C41 C 0.3128(3) 0.1177(3) 0.5354(3) 0.0663(10) Uani 1 1 d .
H41 H 0.2258 0.1201 0.5031 0.080 Uiso 1 1 calc R
C42 C 0.3367(4) 0.0406(3) 0.5722(3) 0.0692(11) Uani 1 1 d .
H42 H 0.2656 -0.0098 0.5638 0.083 Uiso 1 1 calc R
C43 C 0.4635(4) 0.0378(3) 0.6208(3) 0.0635(10) Uani 1 1 d .
H43 H 0.4791 -0.0147 0.6452 0.076 Uiso 1 1 calc R
C44 C 0.5697(3) 0.1134(2) 0.6341(3) 0.0531(8) Uani 1 1 d .
H44 H 0.6560 0.1128 0.6696 0.064 Uiso 1 1 calc R

loop_
_atom_site_aniso_label
_atom_site_aniso_U_11
_atom_site_aniso_U_22
_atom_site_aniso_U_33
_atom_site_aniso_U_23
_atom_site_aniso_U_13
_atom_site_aniso_U_12
Pd1 0.03177(12) 0.03287(12) 0.03098(12) 0.00819(9) 0.01063(9) 0.00269(8)
Br1 0.0614(2) 0.0555(2) 0.04582(19) 0.01602(16) 0.02658(16) -0.00052(16)
O1 0.0825(17) 0.0430(12) 0.0393(12) 0.0016(10) 0.0156(12) 0.0172(12)
O2 0.0705(15) 0.0410(12) 0.0466(12) 0.0154(10) 0.0179(11) 0.0223(11)
O3 0.0402(12) 0.0698(15) 0.0447(13) 0.0107(12) -0.0012(10) -0.0061(11)
O4 0.0532(13) 0.0580(13) 0.0392(11) 0.0190(10) 0.0098(10) -0.0030(11)
N1 0.0405(13) 0.0306(12) 0.0335(12) 0.0073(10) 0.0128(10) 0.0034(10)
N2 0.0664(17) 0.0332(13) 0.0529(15) 0.0150(12) 0.0347(14) 0.0130(12)
N3 0.0547(15) 0.0351(13) 0.0357(13) 0.0094(11) 0.0183(11) 0.0060(11)
C1 0.0447(16) 0.0351(15) 0.0310(14) 0.0068(12) 0.0118(12) 0.0063(12)
C2 0.0444(16) 0.0352(15) 0.0453(16) 0.0064(13) 0.0207(14) 0.0017(13)
C3 0.079(2) 0.057(2) 0.072(2) 0.0331(19) 0.047(2) 0.0265(19)
C4 0.073(2) 0.071(2) 0.072(2) 0.026(2) 0.049(2) 0.024(2)
C5 0.0483(19) 0.0466(19) 0.068(2) 0.0084(17) 0.0229(17) 0.0066(15)
C6 0.054(2) 0.058(2) 0.072(2) 0.0297(19) 0.0182(18) 0.0133(17)
C7 0.055(2) 0.060(2) 0.0520(19) 0.0220(17) 0.0241(16) 0.0150(16)
C8 0.083(3) 0.083(3) 0.114(4) 0.030(3) 0.051(3) 0.038(2)
C9 0.0371(15) 0.0324(14) 0.0460(17) 0.0079(13) 0.0134(13) 0.0074(12)
C10 0.058(2) 0.0455(18) 0.0490(19) 0.0136(15) 0.0068(16) 0.0040(15)
C11 0.065(2) 0.060(2) 0.047(2) 0.0054(17) 0.0015(17) 0.0020(18)
C12 0.058(2) 0.048(2) 0.069(3) 0.0032(18) 0.0083(19) 0.0040(17)
C13 0.079(3) 0.0403(19) 0.083(3) 0.0179(19) 0.024(2) -0.0010(18)
C14 0.068(2) 0.0457(19) 0.058(2) 0.0177(16) 0.0217(18) 0.0060(16)
C15 0.119(4) 0.063(3) 0.090(3) 0.001(2) 0.006(3) -0.015(3)
C16 0.0355(14) 0.0321(14) 0.0288(13) 0.0105(11) 0.0070(11) 0.0048(11)
C17 0.0286(13) 0.0274(13) 0.0347(14) 0.0080(11) 0.0062(11) 0.0038(10)
C18 0.0316(14) 0.0387(15) 0.0406(15) 0.0049(13) 0.0089(12) 0.0064(12)
C19 0.0287(14) 0.0432(16) 0.0540(18) 0.0138(14) 0.0079(13) 0.0049(12)
C20 0.0335(15) 0.0416(16) 0.0464(17) 0.0131(14) -0.0010(13) -0.0046(12)
C21 0.0469(17) 0.0369(15) 0.0284(14) 0.0058(12) 0.0041(12) 0.0017(13)
C22 0.0387(18) 0.072(2) 0.086(3) 0.010(2) 0.0221(18) 0.0047(17)
C23 0.0300(13) 0.0313(13) 0.0298(13) 0.0020(11) 0.0100(11) -0.0006(11)
C24 0.0299(13) 0.0362(14) 0.0373(15) 0.0075(13) 0.0110(12) 0.0019(11)
C25 0.088(3) 0.0452(19) 0.070(2) 0.0192(18) 0.023(2) 0.0263(19)
C26 0.150(5) 0.109(4) 0.100(4) 0.053(3) 0.048(4) 0.083(4)
C27 0.0336(14) 0.0355(14) 0.0294(13) 0.0091(11) 0.0127(11) 0.0029(11)
C28 0.0376(15) 0.0372(15) 0.0321(14) 0.0114(12) 0.0099(12) 0.0039(12)
C29 0.0371(15) 0.0446(16) 0.0439(16) 0.0162(14) 0.0130(13) 0.0051(13)
C30 0.058(2) 0.0488(19) 0.057(2) 0.0249(16) 0.0128(16) -0.0028(16)
C31 0.078(3) 0.0444(18) 0.064(2) 0.0255(17) 0.0197(19) 0.0179(18)
C32 0.069(2) 0.066(2) 0.083(3) 0.038(2) 0.034(2) 0.039(2)
C33 0.0445(17) 0.0552(19) 0.071(2) 0.0316(18) 0.0281(16) 0.0203(15)
C34 0.0269(13) 0.0362(14) 0.0372(15) 0.0097(12) 0.0069(11) 0.0044(11)
C35 0.0340(15) 0.0391(15) 0.0391(15) 0.0134(13) 0.0071(12) 0.0056(12)
C36 0.079(3) 0.085(3) 0.0431(19) 0.033(2) 0.0127(18) 0.000(2)
C37 0.116(4) 0.105(4) 0.055(2) 0.000(2) 0.036(3) 0.017(3)
C38 0.0291(13) 0.0340(14) 0.0401(15) 0.0112(12) 0.0095(12) 0.0040(11)
C39 0.0362(15) 0.0362(15) 0.0389(15) 0.0047(13) 0.0129(12) -0.0019(12)
C40 0.0381(16) 0.0518(19) 0.068(2) 0.0241(17) 0.0150(15) 0.0028(14)
C41 0.0384(18) 0.066(2) 0.083(3) 0.023(2) 0.0136(18) -0.0062(16)
C42 0.063(2) 0.055(2) 0.078(3) 0.013(2) 0.028(2) -0.0166(18)
C43 0.079(3) 0.0432(19) 0.071(2) 0.0242(18) 0.028(2) -0.0007(18)
C44 0.0516(19) 0.0453(18) 0.058(2) 0.0189(16) 0.0118(16) 0.0032(15)

loop_
_atom_type_symbol
_atom_type_description
_atom_type_scat_dispersion_real
_atom_type_scat_dispersion_imag
_atom_type_scat_source
C C 0.0033 0.0016 'International Tables Vol C Tables 4.2.6.8 and 6.1.1.4'
H H 0.0000 0.0000 'International Tables Vol C Tables 4.2.6.8 and 6.1.1.4'
N N 0.0061 0.0033 'International Tables Vol C Tables 4.2.6.8 and 6.1.1.4'
O O 0.0106 0.0060 'International Tables Vol C Tables 4.2.6.8 and 6.1.1.4'
Br Br -0.2901 2.4595 'International Tables Vol C Tables 4.2.6.8 and 6.1.1.4'
Pd Pd -0.9988 1.0072 'International Tables Vol C Tables 4.2.6.8 and 6.1.1.4'

loop_
_geom_angle_atom_site_label_1
_geom_angle_atom_site_label_2
_geom_angle_atom_site_label_3
_geom_angle
C38 Pd1 C23 86.20(10)
C38 Pd1 C27 66.95(10)
C23 Pd1 C27 37.60(10)
C38 Pd1 N1 160.06(10)
C23 Pd1 N1 81.01(9)
C27 Pd1 N1 93.86(9)
C38 Pd1 Br1 96.52(8)
C23 Pd1 Br1 164.69(7)
C27 Pd1 Br1 155.85(7)
N1 Pd1 Br1 99.85(6)
C38 Pd1 C34 31.02(10)
C23 Pd1 C34 62.69(9)
C27 Pd1 C34 36.12(9)
N1 Pd1 C34 129.30(8)
Br1 Pd1 C34 124.54(6)
C24 O2 C25 116.6(2)
C35 O4 C36 116.8(2)
C1 N1 C16 119.6(2)
C1 N1 Pd1 121.19(19)
C16 N1 Pd1 111.27(16)
C1 N2 C2 130.1(2)
C1 N2 H2 115.0
C2 N2 H2 115.0
C1 N3 C9 126.9(2)
C1 N3 H3 116.6
C9 N3 H3 116.6
N1 C1 N2 118.4(2)
N1 C1 N3 121.7(2)
N2 C1 N3 120.0(2)
C7 C2 C3 118.6(3)
C7 C2 N2 124.0(3)
C3 C2 N2 117.3(3)
C2 C3 C4 120.8(3)
C2 C3 H3A 119.6
C4 C3 H3A 119.6
C5 C4 C3 121.7(3)
C5 C4 H4 119.1
C3 C4 H4 119.1
C4 C5 C6 117.0(3)
C4 C5 C8 121.2(3)
C6 C5 C8 121.8(4)
C5 C6 C7 122.5(3)
C5 C6 H6 118.8
C7 C6 H6 118.8
C2 C7 C6 119.3(3)
C2 C7 H7 120.4
C6 C7 H7 120.4
C5 C8 H8A 109.5
C5 C8 H8B 109.5
H8A C8 H8B 109.5
C5 C8 H8C 109.5
H8A C8 H8C 109.5
H8B C8 H8C 109.5
C14 C9 C10 119.0(3)
C14 C9 N3 118.7(3)
C10 C9 N3 122.2(3)
C11 C10 C9 119.7(3)
C11 C10 H10 120.1
C9 C10 H10 120.1
C12 C11 C10 122.1(4)
C12 C11 H11 118.9
C10 C11 H11 118.9
C11 C12 C13 118.1(3)
C11 C12 C15 120.2(4)
C13 C12 C15 121.6(4)
C12 C13 C14 120.9(3)
C12 C13 H13 119.5
C14 C13 H13 119.5
C9 C14 C13 120.1(3)
C9 C14 H14 119.9
C13 C14 H14 119.9
C12 C15 H15A 109.5
C12 C15 H15B 109.5
H15A C15 H15B 109.5
C12 C15 H15C 109.5
H15A C15 H15C 109.5
H15B C15 H15C 109.5
C21 C16 C17 118.0(2)
C21 C16 N1 123.5(2)
C17 C16 N1 118.3(2)
C18 C17 C16 120.2(2)
C18 C17 C23 120.5(2)
C16 C17 C23 119.4(2)
C17 C18 C19 121.8(3)
C17 C18 H18 119.1
C19 C18 H18 119.1
C18 C19 C20 117.3(3)
C18 C19 C22 120.8(3)
C20 C19 C22 122.0(3)
C21 C20 C19 121.8(3)
C21 C20 H20 119.1
C19 C20 H20 119.1
C20 C21 C16 120.9(3)
C20 C21 H21 119.5
C16 C21 H21 119.5
C19 C22 H22A 109.5
C19 C22 H22B 109.5
H22A C22 H22B 109.5
C19 C22 H22C 109.5
H22A C22 H22C 109.5
H22B C22 H22C 109.5
C27 C23 C17 124.1(2)
C27 C23 C24 119.4(2)
C17 C23 C24 113.3(2)
C27 C23 Pd1 71.58(15)
C17 C23 Pd1 108.01(17)
C24 C23 Pd1 108.96(16)
O1 C24 O2 124.4(3)
O1 C24 C23 123.5(3)
O2 C24 C23 112.0(2)
O2 C25 C26 109.7(3)
O2 C25 H25A 109.7
C26 C25 H25A 109.7
O2 C25 H25B 109.7
C26 C25 H25B 109.7
H25A C25 H25B 108.2
C25 C26 H26A 109.5
C25 C26 H26B 109.5
H26A C26 H26B 109.5
C25 C26 H26C 109.5
H26A C26 H26C 109.5
H26B C26 H26C 109.5
C23 C27 C28 124.7(2)
C23 C27 C34 117.0(2)
C28 C27 C34 118.3(2)
C23 C27 Pd1 70.82(15)
C28 C27 Pd1 112.67(17)
C34 C27 Pd1 86.31(15)
C29 C28 C33 118.5(3)
C29 C28 C27 121.6(3)
C33 C28 C27 119.9(2)
C28 C29 C30 120.2(3)
C28 C29 H29 119.9
C30 C29 H29 119.9
C31 C30 C29 120.5(3)
C31 C30 H30 119.7
C29 C30 H30 119.7
C30 C31 C32 120.1(3)
C30 C31 H31 120.0
C32 C31 H31 120.0
C31 C32 C33 120.0(3)
C31 C32 H32 120.0
C33 C32 H32 120.0
C32 C33 C28 120.7(3)
C32 C33 H33 119.7
C28 C33 H33 119.7
C38 C34 C35 129.5(2)
C38 C34 C27 107.7(2)
C35 C34 C27 122.5(2)
C38 C34 Pd1 50.56(14)
C35 C34 Pd1 178.7(2)
C27 C34 Pd1 57.57(13)
O3 C35 O4 123.2(3)
O3 C35 C34 126.2(3)
O4 C35 C34 110.6(2)
O4 C36 C37 111.4(3)
O4 C36 H36A 109.3
C37 C36 H36A 109.3
O4 C36 H36B 109.3
C37 C36 H36B 109.3
H36A C36 H36B 108.0
C36 C37 H37A 109.5
C36 C37 H37B 109.5
H37A C37 H37B 109.5
C36 C37 H37C 109.5
H37A C37 H37C 109.5
H37B C37 H37C 109.5
C34 C38 C39 133.1(3)
C34 C38 Pd1 98.42(18)
C39 C38 Pd1 128.1(2)
C44 C39 C40 118.8(3)
C44 C39 C38 119.8(3)
C40 C39 C38 121.4(3)
C41 C40 C39 120.8(3)
C41 C40 H40 119.6
C39 C40 H40 119.6
C40 C41 C42 119.6(3)
C40 C41 H41 120.2
C42 C41 H41 120.2
C43 C42 C41 120.4(3)
C43 C42 H42 119.8
C41 C42 H42 119.8
C42 C43 C44 119.9(3)
C42 C43 H43 120.1
C44 C43 H43 120.1
C39 C44 C43 120.5(3)
C39 C44 H44 119.8
C43 C44 H44 119.8

loop_
_geom_bond_atom_site_label_1
_geom_bond_atom_site_label_2
_geom_bond_distance
Pd1 C38 1.995(3)
Pd1 C23 2.151(3)
Pd1 C27 2.161(3)
Pd1 N1 2.169(2)
Pd1 Br1 2.4306(4)
Pd1 C34 2.555(3)
O1 C24 1.194(3)
O2 C24 1.323(3)
O2 C25 1.452(4)
O3 C35 1.192(3)
O4 C35 1.343(3)
O4 C36 1.447(4)
N1 C1 1.327(3)
N1 C16 1.414(3)
N2 C1 1.344(4)
N2 C2 1.422(4)
N2 H2 0.8600
N3 C1 1.358(3)
N3 C9 1.421(3)
N3 H3 0.8600
C2 C7 1.376(4)
C2 C3 1.377(4)
C3 C4 1.378(5)
C3 H3A 0.9300
C4 C5 1.362(5)
C4 H4 0.9300
C5 C6 1.378(5)
C5 C8 1.516(5)
C6 C7 1.388(5)
C6 H6 0.9300
C7 H7 0.9300
C8 H8A 0.9600
C8 H8B 0.9600
C8 H8C 0.9600
C9 C14 1.372(4)
C9 C10 1.379(4)
C10 C11 1.370(4)
C10 H10 0.9300
C11 C12 1.365(5)
C11 H11 0.9300
C12 C13 1.366(5)
C12 C15 1.521(5)
C13 C14 1.390(5)
C13 H13 0.9300
C14 H14 0.9300
C15 H15A 0.9600
C15 H15B 0.9600
C15 H15C 0.9600
C16 C21 1.395(4)
C16 C17 1.400(4)
C17 C18 1.385(4)
C17 C23 1.498(3)
C18 C19 1.389(4)
C18 H18 0.9300
C19 C20 1.392(4)
C19 C22 1.500(4)
C20 C21 1.370(4)
C20 H20 0.9300
C21 H21 0.9300
C22 H22A 0.9600
C22 H22B 0.9600
C22 H22C 0.9600
C23 C27 1.390(4)
C23 C24 1.524(4)
C25 C26 1.463(6)
C25 H25A 0.9700
C25 H25B 0.9700
C26 H26A 0.9600
C26 H26B 0.9600
C26 H26C 0.9600
C27 C28 1.497(4)
C27 C34 1.509(4)
C28 C29 1.383(4)
C28 C33 1.390(4)
C29 C30 1.391(4)
C29 H29 0.9300
C30 C31 1.358(5)
C30 H30 0.9300
C31 C32 1.375(5)
C31 H31 0.9300
C32 C33 1.381(4)
C32 H32 0.9300
C33 H33 0.9300
C34 C38 1.331(4)
C34 C35 1.477(4)
C36 C37 1.491(6)
C36 H36A 0.9700
C36 H36B 0.9700
C37 H37A 0.9600
C37 H37B 0.9600
C37 H37C 0.9600
C38 C39 1.471(4)
C39 C44 1.377(4)
C39 C40 1.379(4)
C40 C41 1.377(4)
C40 H40 0.9300
C41 C42 1.378(5)
C41 H41 0.9300
C42 C43 1.359(5)
C42 H42 0.9300
C43 C44 1.388(4)
C43 H43 0.9300
C44 H44 0.9300

loop_
_geom_torsion_atom_site_label_1
_geom_torsion_atom_site_label_2
_geom_torsion_atom_site_label_3
_geom_torsion_atom_site_label_4
_geom_torsion
C38 Pd1 N1 C1 86.8(3)
C23 Pd1 N1 C1 137.6(2)
C27 Pd1 N1 C1 102.1(2)
Br1 Pd1 N1 C1 -57.9(2)
C34 Pd1 N1 C1 94.4(2)
C38 Pd1 N1 C16 -61.9(3)
C23 Pd1 N1 C16 -11.15(18)
C27 Pd1 N1 C16 -46.60(18)
Br1 Pd1 N1 C16 153.35(16)
C34 Pd1 N1 C16 -54.3(2)
C16 N1 C1 N2 -160.3(3)
Pd1 N1 C1 N2 53.5(3)
C16 N1 C1 N3 21.4(4)
Pd1 N1 C1 N3 -124.8(2)
C2 N2 C1 N1 -155.7(3)
C2 N2 C1 N3 22.6(5)
C9 N3 C1 N1 -133.1(3)
C9 N3 C1 N2 48.6(4)
C1 N2 C2 C7 23.4(5)
C1 N2 C2 C3 -160.4(3)
C7 C2 C3 C4 -0.9(5)
N2 C2 C3 C4 -177.3(3)
C2 C3 C4 C5 -0.8(6)
C3 C4 C5 C6 1.6(6)
C3 C4 C5 C8 -179.6(4)
C4 C5 C6 C7 -0.6(5)
C8 C5 C6 C7 -179.4(4)
C3 C2 C7 C6 1.8(5)
N2 C2 C7 C6 177.9(3)
C5 C6 C7 C2 -1.1(5)
C1 N3 C9 C14 -172.8(3)
C1 N3 C9 C10 10.5(5)
C14 C9 C10 C11 -0.5(5)
N3 C9 C10 C11 176.3(3)
C9 C10 C11 C12 -0.6(6)
C10 C11 C12 C13 0.9(6)
C10 C11 C12 C15 -179.4(4)
C11 C12 C13 C14 0.0(6)
C15 C12 C13 C14 -179.7(4)
C10 C9 C14 C13 1.3(5)
N3 C9 C14 C13 -175.5(3)
C12 C13 C14 C9 -1.1(6)
C1 N1 C16 C21 43.1(4)
Pd1 N1 C16 C21 -167.6(2)
C1 N1 C16 C17 -141.9(3)
Pd1 N1 C16 C17 7.4(3)
C21 C16 C17 C18 -1.2(4)
N1 C16 C17 C18 -176.5(2)
C21 C16 C17 C23 179.2(2)
N1 C16 C17 C23 3.9(4)
C16 C17 C18 C19 -1.3(4)
C23 C17 C18 C19 178.2(3)
C17 C18 C19 C20 3.2(4)
C17 C18 C19 C22 -174.7(3)
C18 C19 C20 C21 -2.6(4)
C22 C19 C20 C21 175.2(3)
C19 C20 C21 C16 0.1(5)
C17 C16 C21 C20 1.8(4)
N1 C16 C21 C20 176.9(3)
C18 C17 C23 C27 -112.9(3)
C16 C17 C23 C27 66.6(4)
C18 C17 C23 C24 46.7(3)
C16 C17 C23 C24 -133.8(2)
C18 C17 C23 Pd1 167.5(2)
C16 C17 C23 Pd1 -13.0(3)
C38 Pd1 C23 C27 56.15(16)
N1 Pd1 C23 C27 -108.49(16)
Br1 Pd1 C23 C27 157.0(2)
C34 Pd1 C23 C27 34.95(14)
C38 Pd1 C23 C17 176.98(19)
C27 Pd1 C23 C17 120.8(2)
N1 Pd1 C23 C17 12.33(17)
Br1 Pd1 C23 C17 -82.2(3)
C34 Pd1 C23 C17 155.8(2)
C38 Pd1 C23 C24 -59.53(18)
C27 Pd1 C23 C24 -115.7(2)
N1 Pd1 C23 C24 135.82(19)
Br1 Pd1 C23 C24 41.3(4)
C34 Pd1 C23 C24 -80.73(18)
C25 O2 C24 O1 -0.1(4)
C25 O2 C24 C23 -176.6(3)
C27 C23 C24 O1 42.6(4)
C17 C23 C24 O1 -118.1(3)
Pd1 C23 C24 O1 121.7(3)
C27 C23 C24 O2 -140.9(3)
C17 C23 C24 O2 58.4(3)
Pd1 C23 C24 O2 -61.9(2)
C24 O2 C25 C26 160.5(3)
C17 C23 C27 C28 5.1(4)
C24 C23 C27 C28 -153.4(2)
Pd1 C23 C27 C28 104.8(2)
C17 C23 C27 C34 -175.0(2)
C24 C23 C27 C34 26.5(3)
Pd1 C23 C27 C34 -75.3(2)
C17 C23 C27 Pd1 -99.7(2)
C24 C23 C27 Pd1 101.8(2)
C38 Pd1 C27 C23 -115.76(17)
N1 Pd1 C27 C23 69.86(15)
Br1 Pd1 C27 C23 -165.40(13)
C34 Pd1 C27 C23 -120.3(2)
C38 Pd1 C27 C28 123.7(2)
C23 Pd1 C27 C28 -120.6(3)
N1 Pd1 C27 C28 -50.70(19)
Br1 Pd1 C27 C28 74.0(3)
C34 Pd1 C27 C28 119.2(3)
C38 Pd1 C27 C34 4.51(15)
C23 Pd1 C27 C34 120.3(2)
N1 Pd1 C27 C34 -169.87(15)
Br1 Pd1 C27 C34 -45.1(3)
C23 C27 C28 C29 39.1(4)
C34 C27 C28 C29 -140.8(3)
Pd1 C27 C28 C29 120.8(2)
C23 C27 C28 C33 -141.5(3)
C34 C27 C28 C33 38.6(4)
Pd1 C27 C28 C33 -59.8(3)
C33 C28 C29 C30 -1.5(4)
C27 C28 C29 C30 177.9(3)
C28 C29 C30 C31 2.8(5)
C29 C30 C31 C32 -1.5(5)
C30 C31 C32 C33 -1.0(6)
C31 C32 C33 C28 2.2(6)
C29 C28 C33 C32 -0.9(5)
C27 C28 C33 C32 179.7(3)
C23 C27 C34 C38 59.7(3)
C28 C27 C34 C38 -120.4(3)
Pd1 C27 C34 C38 -6.5(2)
C23 C27 C34 C35 -115.3(3)
C28 C27 C34 C35 64.7(3)
Pd1 C27 C34 C35 178.5(2)
C23 C27 C34 Pd1 66.3(2)
C28 C27 C34 Pd1 -113.8(2)
C23 Pd1 C34 C38 135.6(2)
C27 Pd1 C34 C38 171.9(3)
N1 Pd1 C34 C38 -174.96(17)
Br1 Pd1 C34 C38 -28.7(2)
C38 Pd1 C34 C35 93(10)
C23 Pd1 C34 C35 -132(10)
C27 Pd1 C34 C35 -95(10)
N1 Pd1 C34 C35 -82(10)
Br1 Pd1 C34 C35 64(10)
C38 Pd1 C34 C27 -171.9(3)
C23 Pd1 C34 C27 -36.37(16)
N1 Pd1 C34 C27 13.11(19)
Br1 Pd1 C34 C27 159.39(13)
C36 O4 C35 O3 -5.2(5)
C36 O4 C35 C34 174.3(3)
C38 C34 C35 O3 16.2(5)
C27 C34 C35 O3 -170.0(3)
Pd1 C34 C35 O3 -75(10)
C38 C34 C35 O4 -163.3(3)
C27 C34 C35 O4 10.5(4)
Pd1 C34 C35 O4 105(9)
C35 O4 C36 C37 -77.4(4)
C35 C34 C38 C39 -5.5(5)
C27 C34 C38 C39 180.0(3)
Pd1 C34 C38 C39 172.8(4)
C35 C34 C38 Pd1 -178.3(3)
C27 C34 C38 Pd1 7.2(2)
C23 Pd1 C38 C34 -38.58(18)
C27 Pd1 C38 C34 -5.16(17)
N1 Pd1 C38 C34 11.5(4)
Br1 Pd1 C38 C34 156.55(17)
C23 Pd1 C38 C39 148.1(3)
C27 Pd1 C38 C39 -178.5(3)
N1 Pd1 C38 C39 -161.8(2)
Br1 Pd1 C38 C39 -16.8(3)
C34 Pd1 C38 C39 -173.3(4)
C34 C38 C39 C44 132.2(3)
Pd1 C38 C39 C44 -56.8(4)
C34 C38 C39 C40 -48.5(5)
Pd1 C38 C39 C40 122.4(3)
C44 C39 C40 C41 -1.2(5)
C38 C39 C40 C41 179.5(3)
C39 C40 C41 C42 -0.7(6)
C40 C41 C42 C43 1.0(6)
C41 C42 C43 C44 0.5(6)
C40 C39 C44 C43 2.7(5)
C38 C39 C44 C43 -178.0(3)
C42 C43 C44 C39 -2.4(5)
